data_4028816
loop_
_publ_author_name
'Jonathan C. Barnes'
'Michal Jur\'i\<cek'
'Nicolaas A. Vermeulen'
'Edward J. Dale'
'J. Fraser Stoddart'

_publ_section_title
;
 Synthesis of ExnBox Cyclophanes
;
_journal_name_full 'Journal of Organic Chemistry'
_journal_page_first 11962
_journal_page_last 11969
_journal_paper_doi 10.1021/jo401993n
_journal_volume 78
_journal_year 2013
_chemical_formula_moiety 'C84 H80 N4, 4(F6 P), C2 H3 N'
_chemical_formula_sum 'C86 H83 F24 N5 P4'
_chemical_formula_weight 1766.45
_chemical_name_systematic
;
 ?
;
_space_group_crystal_system triclinic
_space_group_IT_number 2
_space_group_name_Hall '-P 1'
_space_group_name_H-M_alt 'P -1'
_symmetry_space_group_name_Hall '-P 1'
_symmetry_space_group_name_H-M 'P -1'
_atom_sites_solution_hydrogens geom
_atom_sites_solution_primary dual
_audit_creation_date 2013-05-15
_audit_creation_method
;
  Olex2 1.2
  (compiled Apr 23 2013 17:59:47, GUI svn.r4466)
;
_cell_angle_alpha 78.589(9)
_cell_angle_beta 89.279(9)
_cell_angle_gamma 84.548(11)
_cell_formula_units_Z 1
_cell_length_a 7.0565(9)
_cell_length_b 11.3492(17)
_cell_length_c 26.647(3)
_cell_measurement_reflns_used 944
_cell_measurement_temperature 100(2)
_cell_measurement_theta_max 50.38
_cell_measurement_theta_min 3.38
_cell_volume 2082.4(5)
_computing_cell_refinement 'SAINT V7.23A (Bruker, 2005)'
_computing_data_collection 'APEX2 V2.1-4 (Bruker, 2007)'
_computing_data_reduction 'Bruker SAINT'
_computing_molecular_graphics
;
O. V. Dolomanov, L. J. Bourhis, R. J. Gildea, J. A. K. Howard and H. Puschmann,
OLEX2: a complete structure solution, refinement and analysis program.
J. Appl. Cryst. (2009). 42, 339-341.
;
_computing_publication_material
;
O. V. Dolomanov, L. J. Bourhis, R. J. Gildea, J. A. K. Howard and H. Puschmann,
OLEX2: a complete structure solution, refinement and analysis program.
J. Appl. Cryst. (2009). 42, 339-341.
;
_computing_structure_refinement
;
SHELXL, G.M. Sheldrick, Acta Cryst.
(2008). A64, 112-122
;
_computing_structure_solution
;
SHELXD, G.M. Sheldrick, Acta Cryst.
(2008). A64, 112-122
;
_diffrn_ambient_temperature 99.99
_diffrn_detector_area_resol_mean 8
_diffrn_measured_fraction_theta_full 0.526
_diffrn_measured_fraction_theta_max 0.911
_diffrn_measurement_device_type 'Bruker Kappa APEX CCD area detector'
_diffrn_measurement_method '\w and \f scans'
_diffrn_radiation_monochromator 'MX optics'
_diffrn_radiation_type CuK\a
_diffrn_radiation_wavelength 1.54178
_diffrn_reflns_av_unetI/netI 0.0786
_diffrn_reflns_Laue_measured_fraction_full 0.526
_diffrn_reflns_Laue_measured_fraction_max 0.911
_diffrn_reflns_limit_h_max 6
_diffrn_reflns_limit_h_min -6
_diffrn_reflns_limit_k_max 11
_diffrn_reflns_limit_k_min -11
_diffrn_reflns_limit_l_max 26
_diffrn_reflns_limit_l_min 0
_diffrn_reflns_number 3991
_diffrn_reflns_point_group_measured_fraction_full 0.526
_diffrn_reflns_point_group_measured_fraction_max 0.911
_diffrn_reflns_theta_full 67.679
_diffrn_reflns_theta_max 50.536
_diffrn_reflns_theta_min 3.384
_diffrn_source microsource
_diffrn_standards_number 0
_exptl_absorpt_coefficient_mu 1.735
_exptl_absorpt_correction_T_max 0.749954
_exptl_absorpt_correction_T_min 0.516682
_exptl_absorpt_correction_type multi-scan
_exptl_absorpt_process_details
;
 TWINABS-2012/1 (Bruker,2012) was used for absorption correction.
 
For component 1:
 wR2(int) was 0.0952 before and 0.0421 after correction.
  
For component 2:
 wR2(int) was 0.1296 before and 0.0402 after correction.
 The Ratio of minimum to maximum transmission is 0.69.
 
Final HKLF 4 output contains 9365 reflections, Rint = 0.0727
 (3767 with I > 3sig(I), Rint = 0.0628)
;
_exptl_crystal_colour colourless
_exptl_crystal_density_diffrn 1.409
_exptl_crystal_description needle
_exptl_crystal_F_000 910
_exptl_crystal_size_max 0.167
_exptl_crystal_size_mid 0.044
_exptl_crystal_size_min 0.027
_refine_diff_density_max 0.444
_refine_diff_density_min -0.309
_refine_diff_density_rms 0.070
_refine_ls_extinction_method none
_refine_ls_goodness_of_fit_ref 1.058
_refine_ls_hydrogen_treatment constr
_refine_ls_matrix_type full
_refine_ls_number_parameters 558
_refine_ls_number_reflns 3991
_refine_ls_number_restraints 15
_refine_ls_restrained_S_all 1.056
_refine_ls_R_factor_all 0.1188
_refine_ls_R_factor_gt 0.0821
_refine_ls_shift/su_max 0.000
_refine_ls_shift/su_mean 0.000
_refine_ls_structure_factor_coef Fsqd
_refine_ls_weighting_details
;
 w=1/[\s^2^(Fo^2^)+(0.1420P)^2^+0.8313P]
 where P=(Fo^2^+2Fc^2^)/3
;
_refine_ls_weighting_scheme calc
_refine_ls_wR_factor_gt 0.2110
_refine_ls_wR_factor_ref 0.2358
_reflns_Friedel_coverage 0.000
_reflns_number_gt 2626
_reflns_number_total 3991
_reflns_threshold_expression 'I > 2\s(I)'
_cod_data_source_file jo401993n_si_002.cif
_cod_data_source_block n2687
_cod_database_code 4028816
_cod_database_fobs_code 4028816
_shelx_space_group_comment
;
The symmetry employed for this shelxl refinement is uniquely defined
by the following loop, which should always be used as a source of
symmetry information in preference to the above space-group names.
They are only intended as comments.
;
_olex2_refinement_description
;
1. Fixed Uiso
 At 1.2 times of:
  All C(H) groups, All C(H,H) groups
 At 1.5 times of:
  All C(H,H,H) groups
2. Rigid bond restraints
 C2S, N1S, C1S
 with sigma for 1-2 distances of 0.01 and sigma for 1-3 distances of 0.01
3. Uiso/Uaniso restraints and constraints
C2S \\sim N1S \\sim C1S: within 1.7A with sigma of 0.04 and sigma for terminal
 atoms of 0.08
4. others
 Fixed Sof: N1S(0.5) C1S(0.5) C2S(0.5) H2SA(0.5) H2SB(0.5) H2SC(0.5)
5.a Secondary CH2 refined with riding coordinates:
 C35(H35A,H35B), C42(H42A,H42B)
5.b Aromatic/amide H refined with riding coordinates:
 C1(H1), C2(H2), C4(H4), C5(H5), C8(H8), C11(H11), C16(H16), C19(H19),
 C24(H24), C27(H27), C31(H31), C32(H32), C33(H33), C34(H34), C37(H37), 
 C38(H38),
  C40(H40), C41(H41)
5.c Idealised Me refined as rotating group:
 C12(H12A,H12B,H12C), C13(H13A,H13B,H13C), C20(H20A,H20B,H20C), C21(H21A,H21B,
 H21C), C28(H28A,H28B,H28C), C29(H29A,H29B,H29C), C2S(H2SA,H2SB,H2SC)
;
_shelx_estimated_absorpt_t_max 0.955
_shelx_estimated_absorpt_t_min 0.760
_shelxl_version_number 2012-9

loop_
_space_group_symop_operation_xyz
'x, y, z'
'-x, -y, -z'

loop_
_atom_site_label
_atom_site_type_symbol
_atom_site_fract_x
_atom_site_fract_y
_atom_site_fract_z
_atom_site_U_iso_or_equiv
_atom_site_adp_type
_atom_site_occupancy
_atom_site_site_symmetry_order
_atom_site_calc_flag
_atom_site_refinement_flags_posn
_atom_site_refinement_flags_adp
_atom_site_refinement_flags_occupancy
_atom_site_disorder_assembly
_atom_site_disorder_group
N1 N 0.9996(11) 0.3599(6) 0.1103(3) 0.0530(19) Uani 1 1 d . . . . .
N2 N 0.9965(11) -0.1966(6) 0.1349(3) 0.0535(19) Uani 1 1 d . . . . .
C1 C 1.1519(14) 0.4008(8) 0.1283(4) 0.063(3) Uani 1 1 d . . . . .
H1 H 1.2501 0.4288 0.1056 0.075 Uiso 1 1 calc R U . . .
C2 C 1.1659(14) 0.4023(8) 0.1790(4) 0.066(3) Uani 1 1 d . . . . .
H2 H 1.2749 0.4310 0.1914 0.080 Uiso 1 1 calc R U . . .
C3 C 1.0216(14) 0.3620(8) 0.2138(3) 0.060(2) Uani 1 1 d . . . . .
C4 C 0.8659(13) 0.3213(8) 0.1917(3) 0.057(2) Uani 1 1 d . . . . .
H4 H 0.7640 0.2927 0.2129 0.068 Uiso 1 1 calc R U . . .
C5 C 0.8591(14) 0.3222(8) 0.1414(3) 0.056(2) Uani 1 1 d . . . . .
H5 H 0.7514 0.2953 0.1276 0.067 Uiso 1 1 calc R U . . .
C6 C 1.0351(15) 0.3549(9) 0.2692(4) 0.066(3) Uani 1 1 d . . . . .
C7 C 0.8894(15) 0.3987(9) 0.2978(4) 0.066(3) Uani 1 1 d . . . . .
C8 C 0.9145(16) 0.3773(10) 0.3499(4) 0.075(3) Uani 1 1 d . . . . .
H8 H 0.8119 0.4044 0.3695 0.090 Uiso 1 1 calc R U . . .
C9 C 1.0729(19) 0.3208(11) 0.3762(4) 0.082(3) Uani 1 1 d . . . . .
C10 C 1.2237(17) 0.2820(12) 0.3470(4) 0.091(4) Uani 1 1 d . . . . .
C11 C 1.2016(18) 0.2996(11) 0.2947(4) 0.091(4) Uani 1 1 d . . . . .
H11 H 1.3043 0.2728 0.2751 0.110 Uiso 1 1 calc R U . . .
C12 C 0.7066(17) 0.4636(10) 0.2742(4) 0.089(4) Uani 1 1 d . . . . .
H12A H 0.7257 0.4938 0.2376 0.134 Uiso 1 1 calc R U . . .
H12B H 0.6679 0.5317 0.2908 0.134 Uiso 1 1 calc R U . . .
H12C H 0.6072 0.4078 0.2787 0.134 Uiso 1 1 calc R U . . .
C13 C 1.4057(19) 0.2173(18) 0.3725(5) 0.145(7) Uani 1 1 d . . . . .
H13A H 1.4652 0.2709 0.3910 0.217 Uiso 1 1 calc R U . . .
H13B H 1.4933 0.1948 0.3464 0.217 Uiso 1 1 calc R U . . .
H13C H 1.3762 0.1444 0.3967 0.217 Uiso 1 1 calc R U . . .
C14 C 1.0786(17) 0.3019(12) 0.4329(4) 0.084(3) Uani 1 1 d . . . . .
C15 C 0.9747(18) 0.2164(12) 0.4631(4) 0.084(4) Uani 1 1 d . . . . .
C16 C 0.9744(17) 0.2072(11) 0.5162(4) 0.083(3) Uani 1 1 d . . . . .
H16 H 0.9022 0.1498 0.5369 0.099 Uiso 1 1 calc R U . . .
C17 C 1.0804(18) 0.2825(13) 0.5400(4) 0.090(4) Uani 1 1 d . . . . .
C18 C 1.1841(19) 0.3658(15) 0.5093(5) 0.107(5) Uani 1 1 d . . . . .
C19 C 1.184(2) 0.3714(14) 0.4573(4) 0.113(5) Uani 1 1 d . . . . .
H19 H 1.2610 0.4263 0.4368 0.135 Uiso 1 1 calc R U . . .
C20 C 0.857(2) 0.1332(13) 0.4411(5) 0.117(5) Uani 1 1 d . . . . .
H20A H 0.7548 0.1814 0.4195 0.175 Uiso 1 1 calc R U . . .
H20B H 0.8012 0.0778 0.4692 0.175 Uiso 1 1 calc R U . . .
H20C H 0.9385 0.0866 0.4206 0.175 Uiso 1 1 calc R U . . .
C21 C 1.293(2) 0.4544(17) 0.5324(5) 0.140(6) Uani 1 1 d . . . . .
H21A H 1.2079 0.4948 0.5543 0.211 Uiso 1 1 calc R U . . .
H21B H 1.3402 0.5148 0.5047 0.211 Uiso 1 1 calc R U . . .
H21C H 1.4013 0.4097 0.5528 0.211 Uiso 1 1 calc R U . . .
C22 C 1.0687(18) 0.2691(12) 0.5965(4) 0.092(4) Uani 1 1 d . . . . .
C23 C 1.2137(18) 0.2122(13) 0.6299(4) 0.106(5) Uani 1 1 d . . . . .
C24 C 1.1892(19) 0.2064(13) 0.6817(4) 0.106(5) Uani 1 1 d . . . . .
H24 H 1.2887 0.1659 0.7042 0.127 Uiso 1 1 calc R U . . .
C25 C 1.0284(14) 0.2561(10) 0.7030(4) 0.068(3) Uani 1 1 d . . . . .
C26 C 0.8818(15) 0.3157(10) 0.6690(4) 0.077(3) Uani 1 1 d . . . . .
C27 C 0.9051(16) 0.3207(12) 0.6168(4) 0.087(4) Uani 1 1 d . . . . .
H27 H 0.8061 0.3606 0.5941 0.105 Uiso 1 1 calc R U . . .
C28 C 1.3957(19) 0.1534(16) 0.6095(5) 0.136(6) Uani 1 1 d . . . . .
H28A H 1.3736 0.0726 0.6043 0.204 Uiso 1 1 calc R U . . .
H28B H 1.4994 0.1468 0.6343 0.204 Uiso 1 1 calc R U . . .
H28C H 1.4302 0.2030 0.5769 0.204 Uiso 1 1 calc R U . . .
C29 C 0.7016(16) 0.3780(12) 0.6859(4) 0.096(4) Uani 1 1 d . . . . .
H29A H 0.7309 0.4191 0.7136 0.144 Uiso 1 1 calc R U . . .
H29B H 0.6116 0.3183 0.6983 0.144 Uiso 1 1 calc R U . . .
H29C H 0.6450 0.4374 0.6570 0.144 Uiso 1 1 calc R U . . .
C30 C 1.0185(14) 0.2394(9) 0.7591(3) 0.059(2) Uani 1 1 d . . . . .
C31 C 1.1729(15) 0.2454(9) 0.7887(4) 0.072(3) Uani 1 1 d . . . . .
H31 H 1.2883 0.2671 0.7722 0.086 Uiso 1 1 calc R U . . .
C32 C 0.8320(14) -0.2214(9) 0.1591(4) 0.063(3) Uani 1 1 d . . . . .
H32 H 0.7198 -0.2222 0.1399 0.076 Uiso 1 1 calc R U . . .
C33 C 1.1524(14) -0.1945(8) 0.1622(4) 0.064(3) Uani 1 1 d . . . . .
H33 H 1.2686 -0.1788 0.1449 0.077 Uiso 1 1 calc R U . . .
C34 C 1.1497(16) -0.2143(8) 0.2143(4) 0.068(3) Uani 1 1 d . . . . .
H34 H 1.2628 -0.2109 0.2328 0.081 Uiso 1 1 calc R U . . .
C35 C 1.0009(13) -0.1613(8) 0.0786(3) 0.057(2) Uani 1 1 d . . . . .
H35A H 0.8896 -0.1890 0.0635 0.068 Uiso 1 1 calc R U . . .
H35B H 1.1180 -0.1995 0.0653 0.068 Uiso 1 1 calc R U . . .
C36 C 0.9965(13) -0.0260(7) 0.0638(3) 0.045(2) Uani 1 1 d . . . . .
C37 C 0.8243(12) 0.0458(10) 0.0580(3) 0.055(2) Uani 1 1 d . . . . .
H37 H 0.7075 0.0104 0.0582 0.066 Uiso 1 1 calc R U . . .
C38 C 0.8259(15) 0.1679(9) 0.0518(3) 0.056(2) Uani 1 1 d . . . . .
H38 H 0.7082 0.2170 0.0474 0.067 Uiso 1 1 calc R U . . .
C39 C 0.9895(14) 0.2218(8) 0.0517(3) 0.048(2) Uani 1 1 d . . . . .
C40 C 1.1644(13) 0.1511(9) 0.0552(3) 0.054(2) Uani 1 1 d . . . . .
H40 H 1.2811 0.1870 0.0539 0.065 Uiso 1 1 calc R U . . .
C41 C 1.1623(13) 0.0253(8) 0.0608(3) 0.048(2) Uani 1 1 d . . . . .
H41 H 1.2792 -0.0243 0.0625 0.058 Uiso 1 1 calc R U . . .
C42 C 0.9886(13) 0.3523(8) 0.0548(3) 0.059(2) Uani 1 1 d . . . . .
H42A H 0.8705 0.3983 0.0392 0.070 Uiso 1 1 calc R U . . .
H42B H 1.0988 0.3872 0.0362 0.070 Uiso 1 1 calc R U . . .
P1 P 0.5385(3) 0.6166(2) 0.07007(9) 0.0550(7) Uani 1 1 d . . . . .
F1 F 0.5893(8) 0.6301(5) 0.01198(19) 0.0807(16) Uani 1 1 d . . . . .
F2 F 0.7593(7) 0.6069(4) 0.0849(2) 0.0813(17) Uani 1 1 d . . . . .
F3 F 0.4856(8) 0.6036(5) 0.12846(19) 0.0808(16) Uani 1 1 d . . . . .
F4 F 0.3193(7) 0.6253(4) 0.05534(19) 0.0703(14) Uani 1 1 d . . . . .
F5 F 0.5484(7) 0.4748(4) 0.07563(19) 0.0684(14) Uani 1 1 d . . . . .
F6 F 0.5279(7) 0.7603(4) 0.06521(18) 0.0674(14) Uani 1 1 d . . . . .
P2 P 1.4891(4) 0.0674(3) 0.18967(9) 0.0668(8) Uani 1 1 d . . . . .
F7 F 1.4817(7) -0.0276(5) 0.15288(19) 0.0750(15) Uani 1 1 d . . . . .
F8 F 1.7156(7) 0.0476(5) 0.1899(2) 0.0759(16) Uani 1 1 d . . . . .
F9 F 1.4989(9) 0.1602(5) 0.2266(2) 0.0912(18) Uani 1 1 d . . . . .
F10 F 1.2637(7) 0.0850(5) 0.1892(2) 0.0798(16) Uani 1 1 d . . . . .
F11 F 1.4819(9) -0.0408(5) 0.2379(2) 0.0888(18) Uani 1 1 d . . . . .
F12 F 1.4946(7) 0.1756(5) 0.14152(19) 0.0775(15) Uani 1 1 d . . . . .
N1S N 1.170(3) -0.0244(19) 0.3684(9) 0.112(7) Uani 0.5 1 d . U P A 1
C1S C 1.082(4) 0.013(2) 0.3317(9) 0.090(7) Uani 0.5 1 d . U P A 1
C2S C 0.965(4) 0.058(2) 0.2884(8) 0.099(7) Uani 0.5 1 d . U P A 1
H2SA H 1.0365 0.1078 0.2620 0.149 Uiso 0.5 1 calc R U P A 1
H2SB H 0.8531 0.1065 0.2980 0.149 Uiso 0.5 1 calc R U P A 1
H2SC H 0.9230 -0.0100 0.2749 0.149 Uiso 0.5 1 calc R U P A 1

loop_
_atom_site_aniso_label
_atom_site_aniso_U_11
_atom_site_aniso_U_22
_atom_site_aniso_U_33
_atom_site_aniso_U_23
_atom_site_aniso_U_13
_atom_site_aniso_U_12
N1 0.044(5) 0.039(4) 0.070(5) -0.001(3) 0.013(4) 0.007(4)
N2 0.049(6) 0.050(5) 0.065(5) -0.021(3) 0.000(4) -0.001(4)
C1 0.051(7) 0.054(6) 0.086(8) -0.018(5) 0.021(5) -0.016(5)
C2 0.054(7) 0.071(7) 0.077(7) -0.022(5) 0.011(5) -0.003(5)
C3 0.049(7) 0.066(7) 0.068(7) -0.027(5) 0.007(5) 0.002(5)
C4 0.055(7) 0.059(6) 0.055(6) -0.011(4) 0.004(4) 0.004(5)
C5 0.058(7) 0.060(6) 0.050(6) -0.013(4) -0.006(5) 0.007(5)
C6 0.053(8) 0.079(7) 0.071(7) -0.025(5) 0.004(5) -0.006(5)
C7 0.059(8) 0.077(7) 0.065(7) -0.025(5) 0.011(5) -0.003(5)
C8 0.061(8) 0.098(9) 0.069(8) -0.028(6) 0.006(6) -0.007(6)
C9 0.089(10) 0.099(9) 0.063(7) -0.026(6) -0.002(7) -0.011(7)
C10 0.079(10) 0.132(11) 0.061(7) -0.030(6) -0.004(6) 0.012(7)
C11 0.089(10) 0.121(10) 0.070(8) -0.041(7) -0.001(6) 0.008(8)
C12 0.085(10) 0.092(8) 0.088(8) -0.030(6) 0.010(6) 0.032(7)
C13 0.062(10) 0.26(2) 0.105(10) -0.054(11) -0.021(7) 0.043(11)
C14 0.076(9) 0.108(10) 0.072(8) -0.026(7) 0.009(6) -0.015(7)
C15 0.076(9) 0.106(10) 0.068(8) -0.024(7) -0.016(6) 0.016(7)
C16 0.071(9) 0.101(9) 0.073(8) -0.017(6) -0.004(6) 0.007(7)
C17 0.069(9) 0.131(11) 0.068(8) -0.027(7) -0.001(6) 0.010(8)
C18 0.080(10) 0.180(15) 0.072(9) -0.039(8) 0.014(6) -0.040(9)
C19 0.109(12) 0.179(15) 0.067(9) -0.051(8) 0.019(7) -0.047(10)
C20 0.145(15) 0.114(11) 0.089(9) -0.016(7) -0.018(8) -0.003(9)
C21 0.125(13) 0.236(19) 0.091(9) -0.076(11) 0.021(8) -0.082(12)
C22 0.071(9) 0.148(11) 0.057(7) -0.035(7) -0.006(6) 0.021(8)
C23 0.083(10) 0.167(13) 0.073(9) -0.049(8) -0.013(7) 0.024(9)
C24 0.090(11) 0.150(12) 0.069(8) -0.032(7) -0.010(6) 0.051(8)
C25 0.040(7) 0.098(8) 0.066(7) -0.019(5) -0.005(5) 0.001(6)
C26 0.052(8) 0.093(8) 0.081(8) -0.013(6) 0.004(6) 0.002(6)
C27 0.062(8) 0.143(11) 0.056(7) -0.020(6) 0.007(5) -0.002(7)
C28 0.079(11) 0.221(17) 0.105(10) -0.063(10) 0.001(7) 0.068(10)
C29 0.073(9) 0.122(10) 0.079(7) -0.009(6) 0.002(6) 0.034(7)
C30 0.039(7) 0.070(7) 0.067(7) -0.018(5) -0.004(5) 0.016(5)
C31 0.053(8) 0.095(8) 0.068(7) -0.019(5) 0.006(5) 0.000(5)
C32 0.041(7) 0.084(7) 0.067(7) -0.027(5) -0.003(5) -0.001(5)
C33 0.057(8) 0.062(6) 0.072(8) -0.006(5) -0.004(5) -0.012(5)
C34 0.069(9) 0.062(7) 0.069(7) -0.007(5) -0.017(5) -0.002(5)
C35 0.054(7) 0.056(6) 0.066(6) -0.025(4) -0.001(4) -0.006(4)
C36 0.041(6) 0.052(6) 0.045(5) -0.015(4) 0.003(4) -0.003(5)
C37 0.034(6) 0.085(8) 0.049(5) -0.025(5) -0.003(4) 0.012(5)
C38 0.070(8) 0.057(7) 0.035(5) -0.009(4) 0.001(4) 0.018(5)
C39 0.052(7) 0.051(6) 0.039(5) -0.004(4) 0.002(4) 0.003(5)
C40 0.040(6) 0.082(8) 0.035(5) -0.007(4) 0.006(4) 0.011(5)
C41 0.053(7) 0.048(6) 0.042(5) -0.011(4) 0.004(4) 0.008(5)
C42 0.067(7) 0.056(6) 0.044(5) 0.001(4) 0.007(4) 0.018(4)
P1 0.0468(18) 0.0468(16) 0.0692(18) -0.0092(11) 0.0009(11) 0.0029(11)
F1 0.102(5) 0.069(4) 0.075(4) -0.021(3) 0.019(3) -0.016(3)
F2 0.048(4) 0.050(3) 0.144(5) -0.017(3) -0.016(3) 0.002(2)
F3 0.095(5) 0.080(4) 0.068(4) -0.017(3) 0.002(3) -0.012(3)
F4 0.045(3) 0.065(3) 0.100(4) -0.016(3) -0.009(2) 0.005(2)
F5 0.047(3) 0.052(3) 0.105(4) -0.014(3) -0.002(2) 0.001(2)
F6 0.054(3) 0.055(3) 0.094(4) -0.018(2) -0.003(2) 0.001(2)
P2 0.059(2) 0.0755(19) 0.0673(17) -0.0198(14) 0.0014(12) -0.0014(13)
F7 0.059(4) 0.084(4) 0.088(4) -0.035(3) -0.002(3) 0.002(3)
F8 0.048(4) 0.084(4) 0.096(4) -0.019(3) -0.010(3) -0.005(3)
F9 0.100(5) 0.089(4) 0.097(4) -0.048(3) 0.017(3) -0.012(3)
F10 0.044(4) 0.094(4) 0.102(4) -0.024(3) 0.015(3) -0.003(3)
F11 0.091(5) 0.095(4) 0.076(4) -0.006(3) 0.002(3) -0.011(3)
F12 0.059(4) 0.082(4) 0.085(4) -0.003(3) 0.003(3) -0.004(3)
N1S 0.112(19) 0.095(16) 0.107(15) 0.024(12) 0.006(10) 0.002(12)
C1S 0.11(2) 0.079(16) 0.074(15) -0.004(12) 0.018(10) -0.005(13)
C2S 0.14(2) 0.072(16) 0.081(15) -0.001(11) 0.000(11) -0.013(14)

loop_
_atom_type_symbol
_atom_type_description
_atom_type_scat_dispersion_real
_atom_type_scat_dispersion_imag
_atom_type_scat_source
C C 0.0181 0.0091 'International Tables Vol C Tables 4.2.6.8 and 6.1.1.4'
H H 0.0000 0.0000 'International Tables Vol C Tables 4.2.6.8 and 6.1.1.4'
F F 0.0727 0.0534 'International Tables Vol C Tables 4.2.6.8 and 6.1.1.4'
N N 0.0311 0.0180 'International Tables Vol C Tables 4.2.6.8 and 6.1.1.4'
P P 0.2955 0.4335 'International Tables Vol C Tables 4.2.6.8 and 6.1.1.4'

loop_
_geom_angle_atom_site_label_1
_geom_angle_atom_site_label_2
_geom_angle_atom_site_label_3
_geom_angle
_geom_angle_site_symmetry_1
_geom_angle_site_symmetry_3
C1 N1 C42 120.1(7) . .
C5 N1 C1 120.7(8) . .
C5 N1 C42 119.2(8) . .
C32 N2 C35 120.3(7) . .
C33 N2 C32 119.6(8) . .
C33 N2 C35 119.8(8) . .
N1 C1 H1 120.0 . .
N1 C1 C2 120.1(8) . .
C2 C1 H1 120.0 . .
C1 C2 H2 119.3 . .
C1 C2 C3 121.4(9) . .
C3 C2 H2 119.3 . .
C2 C3 C6 123.5(9) . .
C4 C3 C2 115.0(8) . .
C4 C3 C6 121.4(8) . .
C3 C4 H4 119.4 . .
C5 C4 C3 121.1(9) . .
C5 C4 H4 119.4 . .
N1 C5 C4 121.7(9) . .
N1 C5 H5 119.2 . .
C4 C5 H5 119.2 . .
C7 C6 C3 123.3(9) . .
C7 C6 C11 118.1(9) . .
C11 C6 C3 118.6(9) . .
C6 C7 C12 122.6(9) . .
C8 C7 C6 117.3(10) . .
C8 C7 C12 120.0(9) . .
C7 C8 H8 116.9 . .
C9 C8 C7 126.1(10) . .
C9 C8 H8 116.9 . .
C8 C9 C10 116.4(10) . .
C8 C9 C14 120.2(11) . .
C10 C9 C14 123.4(11) . .
C9 C10 C13 120.7(10) . .
C11 C10 C9 118.9(11) . .
C11 C10 C13 120.4(11) . .
C6 C11 H11 118.5 . .
C10 C11 C6 123.0(10) . .
C10 C11 H11 118.5 . .
C7 C12 H12A 109.5 . .
C7 C12 H12B 109.5 . .
C7 C12 H12C 109.5 . .
H12A C12 H12B 109.5 . .
H12A C12 H12C 109.5 . .
H12B C12 H12C 109.5 . .
C10 C13 H13A 109.5 . .
C10 C13 H13B 109.5 . .
C10 C13 H13C 109.5 . .
H13A C13 H13B 109.5 . .
H13A C13 H13C 109.5 . .
H13B C13 H13C 109.5 . .
C15 C14 C9 121.1(11) . .
C19 C14 C9 120.7(12) . .
C19 C14 C15 118.1(11) . .
C14 C15 C16 119.1(12) . .
C14 C15 C20 123.2(10) . .
C16 C15 C20 117.7(12) . .
C15 C16 H16 119.4 . .
C15 C16 C17 121.3(12) . .
C17 C16 H16 119.4 . .
C16 C17 C22 117.9(12) . .
C18 C17 C16 118.6(11) . .
C18 C17 C22 123.4(13) . .
C17 C18 C21 121.1(11) . .
C19 C18 C17 118.8(13) . .
C19 C18 C21 120.1(13) . .
C14 C19 H19 118.0 . .
C18 C19 C14 124.0(13) . .
C18 C19 H19 118.0 . .
C15 C20 H20A 109.5 . .
C15 C20 H20B 109.5 . .
C15 C20 H20C 109.5 . .
H20A C20 H20B 109.5 . .
H20A C20 H20C 109.5 . .
H20B C20 H20C 109.5 . .
C18 C21 H21A 109.5 . .
C18 C21 H21B 109.5 . .
C18 C21 H21C 109.5 . .
H21A C21 H21B 109.5 . .
H21A C21 H21C 109.5 . .
H21B C21 H21C 109.5 . .
C23 C22 C17 123.7(11) . .
C23 C22 C27 118.5(10) . .
C27 C22 C17 117.8(10) . .
C22 C23 C28 120.4(10) . .
C24 C23 C22 118.9(11) . .
C24 C23 C28 120.6(10) . .
C23 C24 H24 118.1 . .
C23 C24 C25 123.9(10) . .
C25 C24 H24 118.1 . .
C24 C25 C26 117.3(9) . .
C24 C25 C30 118.1(9) . .
C26 C25 C30 124.5(9) . .
C25 C26 C29 123.7(9) . .
C27 C26 C25 119.0(10) . .
C27 C26 C29 117.3(9) . .
C22 C27 H27 118.8 . .
C26 C27 C22 122.4(10) . .
C26 C27 H27 118.8 . .
C23 C28 H28A 109.5 . .
C23 C28 H28B 109.5 . .
C23 C28 H28C 109.5 . .
H28A C28 H28B 109.5 . .
H28A C28 H28C 109.5 . .
H28B C28 H28C 109.5 . .
C26 C29 H29A 109.5 . .
C26 C29 H29B 109.5 . .
C26 C29 H29C 109.5 . .
H29A C29 H29B 109.5 . .
H29A C29 H29C 109.5 . .
H29B C29 H29C 109.5 . .
C31 C30 C25 122.5(9) . .
C31 C30 C34 115.7(9) . 2_756
C34 C30 C25 121.9(9) 2_756 .
C30 C31 H31 118.7 . .
C32 C31 C30 122.7(9) 2_756 .
C32 C31 H31 118.7 2_756 .
N2 C32 C31 119.7(8) . 2_756
N2 C32 H32 120.1 . .
C31 C32 H32 120.1 2_756 .
N2 C33 H33 119.1 . .
N2 C33 C34 121.7(9) . .
C34 C33 H33 119.1 . .
C30 C34 H34 119.8 2_756 .
C33 C34 C30 120.5(9) . 2_756
C33 C34 H34 119.8 . .
N2 C35 H35A 109.9 . .
N2 C35 H35B 109.9 . .
N2 C35 C36 108.9(6) . .
H35A C35 H35B 108.3 . .
C36 C35 H35A 109.9 . .
C36 C35 H35B 109.9 . .
C37 C36 C35 120.6(8) . .
C41 C36 C35 118.9(8) . .
C41 C36 C37 120.2(8) . .
C36 C37 H37 120.6 . .
C38 C37 C36 118.9(9) . .
C38 C37 H37 120.6 . .
C37 C38 H38 118.8 . .
C39 C38 C37 122.4(9) . .
C39 C38 H38 118.8 . .
C38 C39 C40 119.3(9) . .
C38 C39 C42 121.8(9) . .
C40 C39 C42 118.4(9) . .
C39 C40 H40 121.0 . .
C39 C40 C41 118.1(8) . .
C41 C40 H40 121.0 . .
C36 C41 C40 121.0(8) . .
C36 C41 H41 119.5 . .
C40 C41 H41 119.5 . .
N1 C42 H42A 110.1 . .
N1 C42 H42B 110.1 . .
C39 C42 N1 108.0(6) . .
C39 C42 H42A 110.1 . .
C39 C42 H42B 110.1 . .
H42A C42 H42B 108.4 . .
F1 P1 F2 90.8(3) . .
F1 P1 F3 179.5(3) . .
F1 P1 F4 89.2(3) . .
F1 P1 F5 90.2(3) . .
F1 P1 F6 90.5(3) . .
F2 P1 F6 89.5(3) . .
F3 P1 F2 89.7(3) . .
F3 P1 F4 90.4(3) . .
F3 P1 F5 90.0(3) . .
F3 P1 F6 89.2(3) . .
F4 P1 F2 179.6(3) . .
F4 P1 F6 90.9(3) . .
F5 P1 F2 90.5(3) . .
F5 P1 F4 89.1(3) . .
F5 P1 F6 179.3(3) . .
F8 P2 F7 89.7(3) . .
F8 P2 F11 90.3(3) . .
F8 P2 F12 90.1(3) . .
F9 P2 F7 179.1(4) . .
F9 P2 F8 89.6(3) . .
F9 P2 F10 91.2(3) . .
F9 P2 F11 90.4(3) . .
F9 P2 F12 89.6(4) . .
F10 P2 F7 89.4(3) . .
F10 P2 F8 179.0(3) . .
F10 P2 F11 89.3(3) . .
F10 P2 F12 90.3(3) . .
F11 P2 F7 89.1(3) . .
F12 P2 F7 91.0(3) . .
F12 P2 F11 179.6(4) . .
N1S C1S C2S 177(3) . .
C1S C2S H2SA 109.5 . .
C1S C2S H2SB 109.5 . .
C1S C2S H2SC 109.5 . .
H2SA C2S H2SB 109.5 . .
H2SA C2S H2SC 109.5 . .
H2SB C2S H2SC 109.5 . .

loop_
_geom_bond_atom_site_label_1
_geom_bond_atom_site_label_2
_geom_bond_distance
_geom_bond_site_symmetry_2
N1 C1 1.341(11) .
N1 C5 1.332(11) .
N1 C42 1.500(10) .
N2 C32 1.346(11) .
N2 C33 1.332(11) .
N2 C35 1.476(10) .
C1 H1 0.9500 .
C1 C2 1.359(12) .
C2 H2 0.9500 .
C2 C3 1.414(13) .
C3 C4 1.409(13) .
C3 C6 1.468(12) .
C4 H4 0.9500 .
C4 C5 1.340(11) .
C5 H5 0.9500 .
C6 C7 1.385(13) .
C6 C11 1.396(14) .
C7 C8 1.371(13) .
C7 C12 1.504(14) .
C8 H8 0.9500 .
C8 C9 1.363(15) .
C9 C10 1.400(16) .
C9 C14 1.483(15) .
C10 C11 1.376(14) .
C10 C13 1.515(16) .
C11 H11 0.9500 .
C12 H12A 0.9800 .
C12 H12B 0.9800 .
C12 H12C 0.9800 .
C13 H13A 0.9800 .
C13 H13B 0.9800 .
C13 H13C 0.9800 .
C14 C15 1.392(17) .
C14 C19 1.388(17) .
C15 C16 1.399(14) .
C15 C20 1.519(17) .
C16 H16 0.9500 .
C16 C17 1.427(17) .
C17 C18 1.381(18) .
C17 C22 1.487(15) .
C18 C19 1.375(15) .
C18 C21 1.545(18) .
C19 H19 0.9500 .
C20 H20A 0.9800 .
C20 H20B 0.9800 .
C20 H20C 0.9800 .
C21 H21A 0.9800 .
C21 H21B 0.9800 .
C21 H21C 0.9800 .
C22 C23 1.387(15) .
C22 C27 1.396(15) .
C23 C24 1.379(14) .
C23 C28 1.534(16) .
C24 H24 0.9500 .
C24 C25 1.384(14) .
C25 C26 1.412(14) .
C25 C30 1.471(13) .
C26 C27 1.390(13) .
C26 C29 1.504(14) .
C27 H27 0.9500 .
C28 H28A 0.9800 .
C28 H28B 0.9800 .
C28 H28C 0.9800 .
C29 H29A 0.9800 .
C29 H29B 0.9800 .
C29 H29C 0.9800 .
C30 C31 1.368(13) .
C30 C34 1.398(14) 2_756
C31 H31 0.9500 .
C31 C32 1.366(12) 2_756
C32 C31 1.366(12) 2_756
C32 H32 0.9500 .
C33 H33 0.9500 .
C33 C34 1.363(12) .
C34 C30 1.398(14) 2_756
C34 H34 0.9500 .
C35 H35A 0.9900 .
C35 H35B 0.9900 .
C35 C36 1.506(12) .
C36 C37 1.389(11) .
C36 C41 1.350(11) .
C37 H37 0.9500 .
C37 C38 1.364(12) .
C38 H38 0.9500 .
C38 C39 1.357(12) .
C39 C40 1.400(12) .
C39 C42 1.500(12) .
C40 H40 0.9500 .
C40 C41 1.407(12) .
C41 H41 0.9500 .
C42 H42A 0.9900 .
C42 H42B 0.9900 .
P1 F1 1.565(5) .
P1 F2 1.600(5) .
P1 F3 1.577(6) .
P1 F4 1.590(5) .
P1 F5 1.582(5) .
P1 F6 1.604(5) .
P2 F7 1.599(6) .
P2 F8 1.593(6) .
P2 F9 1.583(6) .
P2 F10 1.584(6) .
P2 F11 1.597(6) .
P2 F12 1.593(6) .
N1S C1S 1.15(3) .
C1S C2S 1.41(3) .
C2S H2SA 0.9800 .
C2S H2SB 0.9800 .
C2S H2SC 0.9800 .

loop_
_geom_torsion_atom_site_label_1
_geom_torsion_atom_site_label_2
_geom_torsion_atom_site_label_3
_geom_torsion_atom_site_label_4
_geom_torsion
_geom_torsion_site_symmetry_1
_geom_torsion_site_symmetry_4
N1 C1 C2 C3 -0.4(14) . .
N2 C33 C34 C30 1.0(13) . 2_756
N2 C35 C36 C37 -86.9(9) . .
N2 C35 C36 C41 87.3(8) . .
C1 N1 C5 C4 -1.4(12) . .
C1 N1 C42 C39 115.4(9) . .
C1 C2 C3 C4 0.0(13) . .
C1 C2 C3 C6 176.2(8) . .
C2 C3 C4 C5 -0.2(13) . .
C2 C3 C6 C7 132.8(11) . .
C2 C3 C6 C11 -48.2(14) . .
C3 C4 C5 N1 0.9(13) . .
C3 C6 C7 C8 174.7(9) . .
C3 C6 C7 C12 -3.2(16) . .
C3 C6 C11 C10 -176.0(10) . .
C4 C3 C6 C7 -51.1(14) . .
C4 C3 C6 C11 127.8(11) . .
C5 N1 C1 C2 1.1(13) . .
C5 N1 C42 C39 -62.6(10) . .
C6 C3 C4 C5 -176.5(8) . .
C6 C7 C8 C9 2.7(16) . .
C7 C6 C11 C10 3.0(17) . .
C7 C8 C9 C10 0.4(18) . .
C7 C8 C9 C14 -178.9(11) . .
C8 C9 C10 C11 -1.9(18) . .
C8 C9 C10 C13 -179.5(13) . .
C8 C9 C14 C15 72.8(16) . .
C8 C9 C14 C19 -105.5(15) . .
C9 C10 C11 C6 0.2(18) . .
C9 C14 C15 C16 -175.8(10) . .
C9 C14 C15 C20 2.8(19) . .
C9 C14 C19 C18 174.6(13) . .
C10 C9 C14 C15 -106.5(15) . .
C10 C9 C14 C19 75.2(17) . .
C11 C6 C7 C8 -4.2(15) . .
C11 C6 C7 C12 177.8(11) . .
C12 C7 C8 C9 -179.3(12) . .
C13 C10 C11 C6 177.8(14) . .
C14 C9 C10 C11 177.4(11) . .
C14 C9 C10 C13 0(2) . .
C14 C15 C16 C17 -0.9(16) . .
C15 C14 C19 C18 -4(2) . .
C15 C16 C17 C18 0.2(18) . .
C15 C16 C17 C22 178.6(10) . .
C16 C17 C18 C19 -1(2) . .
C16 C17 C18 C21 176.8(12) . .
C16 C17 C22 C23 105.3(16) . .
C16 C17 C22 C27 -77.0(15) . .
C17 C18 C19 C14 3(2) . .
C17 C22 C23 C24 179.0(13) . .
C17 C22 C23 C28 -3(2) . .
C17 C22 C27 C26 -178.5(12) . .
C18 C17 C22 C23 -76.4(19) . .
C18 C17 C22 C27 101.2(17) . .
C19 C14 C15 C16 2.6(18) . .
C19 C14 C15 C20 -178.8(12) . .
C20 C15 C16 C17 -179.6(11) . .
C21 C18 C19 C14 -174.9(15) . .
C22 C17 C18 C19 -179.5(11) . .
C22 C17 C18 C21 -1(2) . .
C22 C23 C24 C25 -1(2) . .
C23 C22 C27 C26 -1(2) . .
C23 C24 C25 C26 0(2) . .
C23 C24 C25 C30 177.9(12) . .
C24 C25 C26 C27 0.4(16) . .
C24 C25 C26 C29 -177.7(12) . .
C24 C25 C30 C31 39.5(15) . .
C24 C25 C30 C34 -139.4(12) . 2_756
C25 C26 C27 C22 -0.1(18) . .
C25 C30 C31 C32 -175.2(9) . 2_756
C26 C25 C30 C31 -143.1(11) . .
C26 C25 C30 C34 38.0(15) . 2_756
C27 C22 C23 C24 1(2) . .
C27 C22 C23 C28 179.5(14) . .
C28 C23 C24 C25 -179.3(15) . .
C29 C26 C27 C22 178.1(13) . .
C30 C25 C26 C27 -177.0(10) . .
C30 C25 C26 C29 4.8(18) . .
C32 N2 C33 C34 -1.4(12) . .
C32 N2 C35 C36 99.1(9) . .
C33 N2 C32 C31 -0.7(12) . 2_756
C33 N2 C35 C36 -75.4(9) . .
C34 C30 C31 C32 3.8(14) 2_756 2_756
C35 N2 C32 C31 -175.3(8) . 2_756
C35 N2 C33 C34 173.1(8) . .
C35 C36 C37 C38 170.8(7) . .
C35 C36 C41 C40 -169.9(7) . .
C36 C37 C38 C39 -0.7(11) . .
C37 C36 C41 C40 4.4(11) . .
C37 C38 C39 C40 3.6(11) . .
C37 C38 C39 C42 -168.2(7) . .
C38 C39 C40 C41 -2.5(10) . .
C38 C39 C42 N1 90.7(9) . .
C39 C40 C41 C36 -1.4(10) . .
C40 C39 C42 N1 -81.2(9) . .
C41 C36 C37 C38 -3.3(11) . .
C42 N1 C1 C2 -176.9(7) . .
C42 N1 C5 C4 176.7(7) . .
C42 C39 C40 C41 169.6(6) . .
